data_2300155
loop_
_publ_author_name
'Cernik, R. J.'
'Barwick, M.'
'Azough, F.'
'Freer, R.'

_publ_section_title
;
 A synchrotron X-ray study of structural ordering in~the microwave
 dielectric ceramic system:
 Ba(Ni~1/3~Nb~2/3~)O~3~--Ba(Zn~1/3~Nb~2/3~)O~3~
;
_journal_issue 4
_journal_name_full 'Journal of Applied Crystallography'
_journal_page_first 749
_journal_page_last 755
_journal_paper_doi 10.1107/S0021889807028051
_journal_volume 40
_journal_year 2007
_space_group_IT_number 164
_symmetry_space_group_name_Hall '-P 3 2"'
_symmetry_space_group_name_H-M 'P -3 m 1'
_cell_angle_alpha 90
_cell_angle_beta 90
_cell_angle_gamma 120
_cell_length_a 5.74666(5)
_cell_length_b 5.74666(5)
_cell_length_c 7.05943(8)
_cell_volume 201.898(3)
_cod_data_source_file hx5056.cif
_cod_data_source_block mix_0.35_BZN_P-3m_2
_cod_original_cell_volume 201.898(4)
_cod_database_code 2300155

loop_
_symmetry_equiv_pos_as_xyz
'-x, -x+y, -z'
'-x, -y, -z'
'-x+y, -x, z'
'-x+y, y, z'
'-y, -x, z'
'-y, x-y, z'
'y, -x+y, -z'
'y, x, -z'
'x-y, -y, -z'
'x-y, x, -z'
'x, y, z'
'x, x-y, z'

loop_
_atom_site_type_symbol
_atom_site_label
_atom_site_fract_x
_atom_site_fract_y
_atom_site_fract_z
_atom_site_occupancy
Ba+2 Ba1 0.3333333 0.6666667 0.6714386 1
Ba+2 Ba2 0 0 0 1
Nb+5 Nb1 0.3333333 0.6666667 0.1416377 1
Zn+2 Zn2 0 0 0.5 1
O-2 O1 0.5 0 0 1
O-2 O2 0.17 -0.17 0.2904846 1
